data_4333735
loop_
_publ_author_name
'Evangelia S. Koumousi'
'Anastasia Routzomani'
'Tu N. Nguyen'
'Dimosthenis P. Giannopoulos'
'Catherine P. Raptopoulou'
'Vassilis Psycharis'
'George Christou'
'Theocharis C. Stamatatos'

_publ_section_title
;
 2-Pyrrolyloximes in High-Nuclearity Transition-Metal Cluster Chemistry:
 Fe10 and Fe12
;
_journal_name_full 'Inorganic Chemistry'
_journal_page_first 1176
_journal_page_last 1178
_journal_paper_doi 10.1021/ic3023908
_journal_volume 52
_journal_year 2013
_chemical_formula_sum 'C92 H146.4 Cl2 Fe12 N13 O40.7'
_chemical_formula_weight 2826.92
_chemical_name_systematic
;
 ?
;
_space_group_IT_number 2
_symmetry_cell_setting triclinic
_symmetry_space_group_name_Hall '-P 1'
_symmetry_space_group_name_H-M 'P -1'
_atom_sites_solution_hydrogens geom
_atom_sites_solution_primary direct
_atom_sites_solution_secondary difmap
_audit_creation_method SHELXL-97
_cell_angle_alpha 116.8700(10)
_cell_angle_beta 105.8740(10)
_cell_angle_gamma 98.7320(10)
_cell_formula_units_Z 1
_cell_length_a 15.4735(2)
_cell_length_b 16.0289(2)
_cell_length_c 16.9333(3)
_cell_measurement_reflns_used 40314
_cell_measurement_temperature 160(2)
_cell_measurement_theta_max 71.99
_cell_measurement_theta_min 6.54
_cell_volume 3412.82(10)
_computing_cell_refinement 'CrystalClear, Rigaku MSC, 2005'
_computing_data_collection 'CrystalClear, Rigaku MSC, 2005'
_computing_data_reduction 'CrystalClear, Rigaku MSC, 2005'
_computing_structure_refinement 'SHELXL-97 (Sheldrick, 1997)'
_computing_structure_solution 'SHELXS-97 (Sheldrick, 1997)'
_diffrn_ambient_temperature 160(2)
_diffrn_measured_fraction_theta_full 0.946
_diffrn_measured_fraction_theta_max 0.946
_diffrn_measurement_device_type 'Rigaku R-AXIS SPIDER IPDS'
_diffrn_measurement_method '\q scans'
_diffrn_radiation_monochromator graphite
_diffrn_radiation_source 'fine-focus sealed tube'
_diffrn_radiation_type CuK\a
_diffrn_radiation_wavelength 1.54178
_diffrn_reflns_av_R_equivalents 0.0551
_diffrn_reflns_av_sigmaI/netI 0.0637
_diffrn_reflns_limit_h_max 17
_diffrn_reflns_limit_h_min -17
_diffrn_reflns_limit_k_max 17
_diffrn_reflns_limit_k_min -18
_diffrn_reflns_limit_l_max 19
_diffrn_reflns_limit_l_min -19
_diffrn_reflns_number 47154
_diffrn_reflns_theta_full 63.00
_diffrn_reflns_theta_max 63.00
_diffrn_reflns_theta_min 6.54
_exptl_absorpt_coefficient_mu 10.885
_exptl_absorpt_correction_T_max 1.000
_exptl_absorpt_correction_T_min 0.529
_exptl_absorpt_correction_type empirical
_exptl_absorpt_process_details 'CrystalClear, Rigaku MSC, 2005'
_exptl_crystal_colour black
_exptl_crystal_density_diffrn 1.375
_exptl_crystal_description parallelepiped
_exptl_crystal_F_000 1461
_exptl_crystal_size_max 0.18
_exptl_crystal_size_mid 0.11
_exptl_crystal_size_min 0.08
_refine_diff_density_max 1.295
_refine_diff_density_min -0.533
_refine_diff_density_rms 0.103
_refine_ls_extinction_method none
_refine_ls_goodness_of_fit_ref 1.071
_refine_ls_hydrogen_treatment refall
_refine_ls_matrix_type full
_refine_ls_number_parameters 780
_refine_ls_number_reflns 10443
_refine_ls_number_restraints 0
_refine_ls_restrained_S_all 1.071
_refine_ls_R_factor_all 0.0774
_refine_ls_R_factor_gt 0.0582
_refine_ls_shift/su_max 0.001
_refine_ls_shift/su_mean 0.000
_refine_ls_structure_factor_coef Fsqd
_refine_ls_weighting_details 'calc w=1/[\s^2^(Fo^2^)+(0.1003P)^2^+1.2738P] where P=(Fo^2^+2Fc^2^)/3'
_refine_ls_weighting_scheme calc
_refine_ls_wR_factor_gt 0.1517
_refine_ls_wR_factor_ref 0.1695
_reflns_number_gt 8005
_reflns_number_total 10443
_reflns_threshold_expression >2sigma(I)
_cod_data_source_file ic3023908_si_004.cif
_cod_data_source_block xsar29
_cod_original_cell_volume 3412.82(9)
_cod_original_formula_sum 'C92 H146.40 Cl2 Fe12 N13 O40.70'
_cod_database_code 4333735

loop_
_symmetry_equiv_pos_as_xyz
'x, y, z'
'-x, -y, -z'

loop_
_atom_site_label
_atom_site_type_symbol
_atom_site_fract_x
_atom_site_fract_y
_atom_site_fract_z
_atom_site_U_iso_or_equiv
_atom_site_adp_type
_atom_site_occupancy
_atom_site_symmetry_multiplicity
_atom_site_calc_flag
_atom_site_refinement_flags
Fe1 Fe 0.31306(4) 0.46403(5) 0.64470(4) 0.02252(16) Uani 1 1 d .
Fe2 Fe 0.38816(4) 0.69200(5) 0.71796(4) 0.02191(16) Uani 1 1 d .
Fe3 Fe 0.49206(4) 0.21142(5) 0.36941(5) 0.02456(17) Uani 1 1 d .
Fe4 Fe 0.51220(4) 0.59242(5) 0.58032(4) 0.01900(16) Uani 1 1 d .
Fe5 Fe 0.31666(4) 0.27688(5) 0.45355(5) 0.02208(16) Uani 1 1 d .
Fe6 Fe 0.29315(4) 0.47242(5) 0.44413(4) 0.02030(16) Uani 1 1 d .
O1 O 0.3074(2) 0.5372(2) 0.7796(2) 0.0309(7) Uani 1 1 d .
O2 O 0.3315(2) 0.6933(2) 0.8143(2) 0.0303(7) Uani 1 1 d .
C1 C 0.3114(3) 0.6257(4) 0.8315(3) 0.0336(11) Uani 1 1 d .
C2 C 0.2931(4) 0.6545(4) 0.9230(4) 0.0565(15) Uani 1 1 d .
C3 C 0.2192(5) 0.7005(5) 0.9239(5) 0.089(2) Uani 1 1 d .
H3A H 0.2346 0.7538 0.9114 0.125 Uiso 1 1 calc R
H3B H 0.2148 0.7276 0.9868 0.125 Uiso 1 1 calc R
H3C H 0.1584 0.6511 0.8740 0.125 Uiso 1 1 calc R
C4 C 0.2955(6) 0.5829(5) 0.9514(5) 0.104(2) Uani 1 1 d .
H4A H 0.3562 0.5699 0.9579 0.146 Uiso 1 1 calc R
H4B H 0.2434 0.5214 0.9026 0.146 Uiso 1 1 calc R
H4C H 0.2884 0.6082 1.0130 0.146 Uiso 1 1 calc R
C5 C 0.3858(6) 0.7458(6) 1.0097(5) 0.097(3) Uani 1 1 d .
H5A H 0.4406 0.7223 1.0183 0.135 Uiso 1 1 calc R
H5B H 0.3743 0.7732 1.0692 0.135 Uiso 1 1 calc R
H5C H 0.3986 0.7971 0.9941 0.135 Uiso 1 1 calc R
O3 O 0.32330(19) 0.7870(2) 0.7072(2) 0.0292(7) Uani 1 1 d .
O4 O 0.5840(2) 0.1393(2) 0.3387(2) 0.0368(8) Uani 1 1 d .
C6 C 0.3456(3) 0.8499(3) 0.6841(3) 0.0235(10) Uani 1 1 d .
C7 C 0.2869(3) 0.9170(3) 0.6844(4) 0.0359(12) Uani 1 1 d .
C8 C 0.3541(4) 1.0241(4) 0.7501(5) 0.078(2) Uani 1 1 d .
H8A H 0.3172 1.0695 0.7554 0.109 Uiso 1 1 calc R
H8B H 0.3998 1.0354 0.7228 0.109 Uiso 1 1 calc R
H8C H 0.3883 1.0356 0.8140 0.109 Uiso 1 1 calc R
C9 C 0.2465(5) 0.8962(6) 0.5818(5) 0.089(2) Uani 1 1 d .
H9A H 0.2075 0.9384 0.5789 0.124 Uiso 1 1 calc R
H9B H 0.2074 0.8267 0.5380 0.124 Uiso 1 1 calc R
H9C H 0.2987 0.9103 0.5627 0.124 Uiso 1 1 calc R
C10 C 0.2085(3) 0.8998(4) 0.7178(4) 0.0428(13) Uani 1 1 d .
H10A H 0.1730 0.9458 0.7190 0.060 Uiso 1 1 calc R
H10B H 0.2360 0.9107 0.7824 0.060 Uiso 1 1 calc R
H10C H 0.1656 0.8318 0.6735 0.060 Uiso 1 1 calc R
O5 O 0.4091(2) 0.1448(2) 0.2293(2) 0.0369(8) Uani 1 1 d .
O6 O 0.5050(2) 0.7941(2) 0.8305(2) 0.0345(8) Uani 1 1 d .
C11 C 0.4204(3) 0.1539(4) 0.1625(3) 0.0333(12) Uani 1 1 d .
C12 C 0.3367(4) 0.0981(4) 0.0664(4) 0.0540(17) Uani 1 1 d .
C13 C 0.3472(4) 0.1372(4) 0.0021(4) 0.0625(19) Uani 1 1 d .
H13A H 0.3503 0.2067 0.0330 0.088 Uiso 1 1 calc R
H13B H 0.2925 0.0987 -0.0595 0.088 Uiso 1 1 calc R
H13C H 0.4055 0.1315 -0.0090 0.088 Uiso 1 1 calc R
C14 C 0.3241(6) -0.0103(5) 0.0214(5) 0.099(3) Uani 1 1 d .
H14A H 0.2669 -0.0475 -0.0380 0.139 Uiso 1 1 calc R
H14B H 0.3176 -0.0314 0.0661 0.139 Uiso 1 1 calc R
H14C H 0.3795 -0.0228 0.0067 0.139 Uiso 1 1 calc R
C15 C 0.2456(4) 0.1144(6) 0.0847(5) 0.092(3) Uani 1 1 d .
H15A H 0.2537 0.1852 0.1175 0.128 Uiso 1 1 calc R
H15B H 0.2348 0.0884 0.1248 0.128 Uiso 1 1 calc R
H15C H 0.1910 0.0798 0.0232 0.128 Uiso 1 1 calc R
O7 O 0.4185(2) 0.1006(2) 0.3717(2) 0.0330(8) Uani 1 1 d .
O8 O 0.2823(2) 0.1275(2) 0.3779(2) 0.0327(8) Uani 1 1 d .
C16 C 0.3311(3) 0.0705(3) 0.3571(3) 0.0319(11) Uani 1 1 d .
C17 C 0.2851(3) -0.0393(3) 0.3125(3) 0.0495(15) Uani 1 1 d .
C18 C 0.3604(3) -0.0902(3) 0.3068(7) 0.104(13) Uiso 0.22 1 calc PR
C19 C 0.2114(6) -0.0821(3) 0.2120(4) 0.055(7) Uiso 0.22 1 calc PR
C20 C 0.2373(7) -0.0558(3) 0.3740(5) 0.066(9) Uiso 0.22 1 calc PR
C18A C 0.1790(3) -0.0619(3) 0.2884(7) 0.139(4) Uani 0.78 1 calc PR
C19A C 0.3280(6) -0.0700(3) 0.3832(4) 0.119(5) Uani 0.78 1 calc PR
C20A C 0.3021(6) -0.0962(3) 0.2213(5) 0.116(4) Uani 0.78 1 calc PR
O9 O 0.4186(2) 0.2895(2) 0.5698(2) 0.0297(7) Uani 1 1 d .
O10 O 0.3845(2) 0.3882(2) 0.6931(2) 0.0307(7) Uani 1 1 d .
C21 C 0.4200(3) 0.3227(3) 0.6545(3) 0.0296(11) Uani 1 1 d .
C22 C 0.4670(3) 0.2782(3) 0.7110(3) 0.0326(11) Uani 1 1 d .
C23 C 0.4353(4) 0.2994(4) 0.7933(4) 0.0544(15) Uani 1 1 d .
H23A H 0.4526 0.3710 0.8358 0.076 Uiso 1 1 calc R
H23B H 0.4664 0.2715 0.8296 0.076 Uiso 1 1 calc R
H23C H 0.3663 0.2695 0.7678 0.076 Uiso 1 1 calc R
C24 C 0.4383(4) 0.1661(3) 0.6426(4) 0.0448(14) Uani 1 1 d .
H24A H 0.4602 0.1529 0.5903 0.063 Uiso 1 1 calc R
H24B H 0.3691 0.1373 0.6158 0.063 Uiso 1 1 calc R
H24C H 0.4673 0.1365 0.6780 0.063 Uiso 1 1 calc R
C25 C 0.5761(3) 0.3253(4) 0.7505(4) 0.0455(14) Uani 1 1 d .
H25A H 0.5957 0.3138 0.6971 0.064 Uiso 1 1 calc R
H25B H 0.6076 0.2954 0.7842 0.064 Uiso 1 1 calc R
H25C H 0.5939 0.3965 0.7951 0.064 Uiso 1 1 calc R
O11 O 0.2163(2) 0.2351(2) 0.5021(2) 0.0360(8) Uani 1 1 d .
O12 O 0.1911(2) 0.3659(2) 0.6068(2) 0.0323(8) Uani 1 1 d .
C26 C 0.1739(3) 0.2742(4) 0.5556(3) 0.0319(11) Uani 1 1 d .
C27 C 0.0999(3) 0.2036(4) 0.5598(4) 0.0450(14) Uani 1 1 d .
C28 C 0.1540(4) 0.1518(5) 0.6048(6) 0.086(2) Uani 1 1 d .
H28A H 0.1094 0.1076 0.6116 0.121 Uiso 1 1 calc R
H28B H 0.2030 0.2016 0.6681 0.121 Uiso 1 1 calc R
H28C H 0.1837 0.1134 0.5630 0.121 Uiso 1 1 calc R
C29 C 0.0458(5) 0.2568(5) 0.6179(5) 0.085(2) Uani 1 1 d .
H29A H 0.0026 0.2098 0.6230 0.118 Uiso 1 1 calc R
H29B H 0.0092 0.2853 0.5858 0.118 Uiso 1 1 calc R
H29C H 0.0907 0.3096 0.6822 0.118 Uiso 1 1 calc R
C30 C 0.0315(4) 0.1257(5) 0.4594(5) 0.077(2) Uani 1 1 d .
H30A H -0.0143 0.0785 0.4620 0.108 Uiso 1 1 calc R
H30B H 0.0665 0.0909 0.4223 0.108 Uiso 1 1 calc R
H30C H -0.0022 0.1569 0.4286 0.108 Uiso 1 1 calc R
O13 O 0.26390(18) 0.5695(2) 0.62711(19) 0.0228(7) Uani 1 1 d .
N1 N 0.2276(2) 0.5485(3) 0.5326(2) 0.0250(8) Uani 1 1 d .
N2 N 0.1219(3) 0.6485(3) 0.6618(3) 0.0332(11) Uani 1 1 d .
C31 C 0.1513(3) 0.5716(3) 0.5106(3) 0.0274(11) Uani 1 1 d .
C32 C 0.1001(3) 0.6149(3) 0.5669(3) 0.0277(11) Uani 1 1 d .
C33 C 0.0126(3) 0.6259(3) 0.5326(4) 0.0365(12) Uani 1 1 d .
H33 H -0.0218 0.6084 0.4685 0.047 Uiso 1 1 calc R
C34 C -0.0155(3) 0.6679(4) 0.6107(4) 0.0408(13) Uani 1 1 d .
C35 C 0.0543(3) 0.6821(4) 0.6890(4) 0.0390(13) Uani 1 1 d .
O14 O 0.44100(18) 0.5824(2) 0.72470(19) 0.0243(7) Uani 1 1 d .
N3 N 0.5184(2) 0.5769(3) 0.6969(2) 0.0233(8) Uani 1 1 d .
N4 N 0.5418(3) 0.5860(3) 0.8862(3) 0.0397(11) Uani 1 1 d .
C36 C 0.5928(3) 0.5794(3) 0.7570(3) 0.0280(11) Uani 1 1 d .
C37 C 0.6082(3) 0.5872(4) 0.8467(3) 0.0342(12) Uani 1 1 d .
C38 C 0.6938(4) 0.6002(4) 0.9124(4) 0.0500(15) Uani 1 1 d .
C39 C 0.6777(5) 0.6071(5) 0.9922(4) 0.0629(18) Uani 1 1 d .
O15 O 0.2219(2) 0.3475(2) 0.3299(2) 0.0312(8) Uani 1 1 d .
N5 N 0.2086(2) 0.2614(3) 0.3331(3) 0.0297(9) Uani 1 1 d .
C40 C 0.5828(5) 0.5955(4) 0.9724(4) 0.0585(17) Uani 1 1 d .
H40 H 0.5512 0.5945 1.0130 0.076 Uiso 1 1 calc R
C41 C 0.1392(3) 0.1872(4) 0.2602(3) 0.0340(12) Uani 1 1 d .
C42 C 0.0747(3) 0.1859(4) 0.1801(3) 0.0370(13) Uani 1 1 d .
C43 C -0.0020(4) 0.1067(5) 0.1043(4) 0.0612(19) Uani 1 1 d .
H43 H -0.0226 0.0430 0.0953 0.080 Uiso 1 1 calc R
N6 N 0.0783(3) 0.2629(3) 0.1654(3) 0.0419(11) Uani 1 1 d .
H6 H 0.1206 0.3222 0.2043 0.054 Uiso 1 1 calc R
C44 C -0.0444(5) 0.1392(6) 0.0417(5) 0.082(2) Uani 1 1 d .
H44 H -0.0984 0.1008 -0.0171 0.115 Uiso 1 1 calc R
C45 C 0.0067(4) 0.2349(5) 0.0817(4) 0.0575(17) Uani 1 1 d .
H45 H -0.0054 0.2755 0.0558 0.075 Uiso 1 1 calc R
O1X O 0.43221(18) 0.6745(2) 0.62172(19) 0.0237(7) Uani 1 1 d .
O2X O 0.41154(18) 0.2963(2) 0.40804(19) 0.0216(7) Uani 1 1 d .
O3X O 0.58256(17) 0.4987(2) 0.54516(18) 0.0201(7) Uani 1 1 d .
O4X O 0.31695(18) 0.4126(2) 0.52378(19) 0.0224(7) Uani 1 1 d .
Cl1 Cl 0.24488(8) 0.54368(9) 0.34923(8) 0.0369(3) Uani 1 1 d .
O1W O 0.5698(2) 0.2643(2) 0.5150(2) 0.0315(8) Uani 1 1 d .
H1WA H 0.534(3) 0.282(3) 0.540(3) 0.041 Uiso 1 1 d .
H1WB H 0.617(3) 0.314(4) 0.542(3) 0.041 Uiso 1 1 d .
N1S N 0.938(2) 0.360(2) 0.946(2) 0.112(9) Uiso 0.25 1 d P
C1S C 0.9066(19) 0.387(2) 0.895(2) 0.073(8) Uiso 0.25 1 d P
C2S C 0.909(2) 0.485(3) 0.888(3) 0.103(11) Uiso 0.25 1 d P
N2S N 0.0666(14) 0.1080(16) 0.8308(15) 0.064(6) Uiso 0.25 1 d P
C3S C 0.100(2) 0.176(3) 0.868(2) 0.083(9) Uiso 0.25 1 d P
C4S C 0.0758(16) 0.2277(18) 0.8640(17) 0.055(6) Uiso 0.25 1 d P
O2W O 0.929(2) 0.415(2) 0.819(2) 0.071(9) Uiso 0.15 1 d P
O3W O 0.8680(18) 0.402(2) 0.8363(19) 0.088(8) Uiso 0.20 1 d P
H2N H 0.158(4) 0.664(4) 0.696(4) 0.039(19) Uiso 1 1 d .
H4N H 0.468(4) 0.565(4) 0.855(3) 0.053(16) Uiso 1 1 d .
H36 H 0.649(3) 0.579(3) 0.747(3) 0.046(15) Uiso 1 1 d .
H31 H 0.128(3) 0.559(3) 0.448(3) 0.038(14) Uiso 1 1 d .
H34 H -0.073(5) 0.694(5) 0.601(5) 0.10(2) Uiso 1 1 d .
H35 H 0.064(3) 0.715(3) 0.746(3) 0.023(13) Uiso 1 1 d .
H38 H 0.744(4) 0.608(4) 0.902(4) 0.053(18) Uiso 1 1 d .
H39 H 0.723(4) 0.622(4) 1.051(4) 0.061(17) Uiso 1 1 d .

loop_
_atom_site_aniso_label
_atom_site_aniso_U_11
_atom_site_aniso_U_22
_atom_site_aniso_U_33
_atom_site_aniso_U_23
_atom_site_aniso_U_13
_atom_site_aniso_U_12
Fe1 0.0252(3) 0.0281(4) 0.0257(3) 0.0191(3) 0.0144(3) 0.0120(3)
Fe2 0.0239(3) 0.0270(4) 0.0221(3) 0.0158(3) 0.0120(3) 0.0107(3)
Fe3 0.0255(3) 0.0277(4) 0.0306(3) 0.0192(3) 0.0157(3) 0.0119(3)
Fe4 0.0175(3) 0.0253(4) 0.0193(3) 0.0144(3) 0.0082(2) 0.0081(3)
Fe5 0.0206(3) 0.0255(4) 0.0266(3) 0.0168(3) 0.0116(3) 0.0087(3)
Fe6 0.0177(3) 0.0266(4) 0.0218(3) 0.0155(3) 0.0085(2) 0.0089(3)
O1 0.0429(17) 0.0339(18) 0.0344(16) 0.0236(14) 0.0259(13) 0.0193(14)
O2 0.0402(17) 0.0341(18) 0.0301(15) 0.0199(14) 0.0222(13) 0.0201(14)
C1 0.045(3) 0.040(3) 0.038(2) 0.029(2) 0.026(2) 0.022(2)
C2 0.107(4) 0.061(3) 0.057(3) 0.046(3) 0.064(3) 0.056(3)
C3 0.122(5) 0.154(6) 0.087(4) 0.090(4) 0.091(3) 0.104(4)
C4 0.192(7) 0.142(5) 0.096(4) 0.102(4) 0.112(4) 0.118(5)
C5 0.138(7) 0.112(6) 0.059(4) 0.050(4) 0.046(4) 0.057(5)
O3 0.0332(16) 0.0327(18) 0.0355(16) 0.0208(14) 0.0228(13) 0.0181(14)
O4 0.0397(17) 0.0363(18) 0.0569(19) 0.0319(15) 0.0309(15) 0.0216(15)
C6 0.025(2) 0.024(2) 0.025(2) 0.0141(19) 0.0111(17) 0.0099(19)
C7 0.039(3) 0.039(3) 0.056(3) 0.036(2) 0.028(2) 0.021(2)
C8 0.081(4) 0.039(4) 0.150(6) 0.052(4) 0.083(4) 0.032(3)
C9 0.092(4) 0.172(5) 0.092(4) 0.109(4) 0.058(3) 0.094(4)
C10 0.041(3) 0.048(3) 0.066(3) 0.039(3) 0.034(2) 0.030(2)
O5 0.0329(17) 0.042(2) 0.0310(17) 0.0165(15) 0.0127(14) 0.0059(15)
O6 0.0374(17) 0.0377(19) 0.0257(16) 0.0146(14) 0.0131(13) 0.0098(15)
C11 0.036(3) 0.034(3) 0.028(2) 0.012(2) 0.016(2) 0.013(2)
C12 0.058(4) 0.049(4) 0.029(3) 0.016(3) -0.001(3) 0.001(3)
C13 0.069(4) 0.053(4) 0.035(3) 0.017(3) -0.002(3) 0.004(3)
C14 0.138(7) 0.057(5) 0.047(4) 0.015(4) -0.008(4) 0.008(5)
C15 0.040(4) 0.134(7) 0.069(5) 0.043(5) 0.004(3) 0.014(4)
O7 0.0297(16) 0.0351(18) 0.0479(18) 0.0267(15) 0.0223(14) 0.0147(14)
O8 0.0270(15) 0.0297(18) 0.0407(17) 0.0157(15) 0.0175(13) 0.0078(14)
C16 0.036(3) 0.027(3) 0.039(3) 0.020(2) 0.016(2) 0.013(2)
C17 0.043(3) 0.029(3) 0.079(4) 0.027(3) 0.029(3) 0.013(2)
C18A 0.053(5) 0.040 0.219 0.001(7) 0.045 -0.019(5)
C19A 0.226(13) 0.030 0.091(6) 0.039(4) 0.047(8) 0.019(6)
C20A 0.222(12) 0.026(6) 0.061(6) -0.001(5) 0.060(7) 0.010(7)
O9 0.0325(16) 0.0421(18) 0.0290(15) 0.0248(14) 0.0174(12) 0.0173(14)
O10 0.0398(17) 0.0376(18) 0.0328(15) 0.0259(14) 0.0204(13) 0.0218(15)
C21 0.034(2) 0.035(3) 0.036(2) 0.026(2) 0.0197(19) 0.017(2)
C22 0.043(3) 0.040(3) 0.033(2) 0.030(2) 0.015(2) 0.021(2)
C23 0.081(4) 0.075(4) 0.050(3) 0.051(3) 0.039(3) 0.046(3)
C24 0.060(3) 0.039(3) 0.055(3) 0.037(2) 0.023(3) 0.023(3)
C25 0.046(3) 0.057(3) 0.044(3) 0.034(3) 0.012(2) 0.028(3)
O11 0.0374(17) 0.0330(19) 0.0471(18) 0.0223(15) 0.0262(15) 0.0127(15)
O12 0.0375(17) 0.0335(18) 0.0409(17) 0.0247(14) 0.0240(14) 0.0154(15)
C26 0.028(2) 0.041(3) 0.042(3) 0.031(2) 0.016(2) 0.012(2)
C27 0.036(3) 0.044(3) 0.072(3) 0.039(3) 0.030(2) 0.008(2)
C28 0.060(4) 0.103(5) 0.147(5) 0.103(4) 0.046(4) 0.020(4)
C29 0.097(4) 0.064(4) 0.154(5) 0.069(4) 0.104(4) 0.039(3)
C30 0.049(4) 0.061(4) 0.104(5) 0.043(4) 0.018(4) -0.006(3)
O13 0.0242(14) 0.0322(17) 0.0237(14) 0.0187(13) 0.0155(11) 0.0138(13)
N1 0.0219(17) 0.031(2) 0.0289(18) 0.0208(16) 0.0082(14) 0.0119(16)
N2 0.032(2) 0.039(2) 0.040(2) 0.0237(19) 0.0201(19) 0.0164(19)
C31 0.024(2) 0.033(3) 0.033(2) 0.022(2) 0.0121(19) 0.012(2)
C32 0.026(2) 0.022(2) 0.039(3) 0.018(2) 0.0127(19) 0.0086(19)
C33 0.029(2) 0.034(3) 0.052(3) 0.024(2) 0.018(2) 0.017(2)
C34 0.031(3) 0.040(3) 0.065(3) 0.031(3) 0.027(2) 0.019(2)
C35 0.042(3) 0.043(3) 0.053(3) 0.026(2) 0.039(2) 0.028(2)
O14 0.0244(14) 0.0329(17) 0.0279(14) 0.0200(13) 0.0174(12) 0.0134(13)
N3 0.0228(17) 0.029(2) 0.0253(18) 0.0159(16) 0.0127(14) 0.0132(16)
N4 0.051(2) 0.058(3) 0.0251(19) 0.0283(19) 0.0197(18) 0.025(2)
C36 0.026(2) 0.033(3) 0.027(2) 0.017(2) 0.0075(19) 0.012(2)
C37 0.042(3) 0.038(3) 0.025(2) 0.019(2) 0.010(2) 0.017(2)
C38 0.040(3) 0.075(4) 0.041(3) 0.040(3) 0.005(2) 0.021(3)
C39 0.072(4) 0.080(4) 0.037(3) 0.041(3) 0.004(3) 0.026(3)
O15 0.0294(16) 0.0293(18) 0.0287(16) 0.0148(14) 0.0048(13) 0.0064(14)
N5 0.0219(18) 0.031(2) 0.038(2) 0.0188(18) 0.0125(16) 0.0096(17)
C40 0.089(4) 0.070(4) 0.030(3) 0.036(3) 0.023(3) 0.030(3)
C41 0.024(2) 0.035(3) 0.030(3) 0.009(2) 0.008(2) 0.009(2)
C42 0.020(2) 0.039(3) 0.028(3) 0.005(2) 0.000(2) 0.007(2)
C43 0.044(3) 0.050(4) 0.053(4) 0.016(3) -0.004(3) 0.002(3)
N6 0.032(2) 0.053(3) 0.034(2) 0.021(2) 0.0070(18) 0.014(2)
C44 0.050(4) 0.094(6) 0.049(4) 0.020(4) -0.016(3) 0.010(4)
C45 0.041(3) 0.072(4) 0.046(3) 0.030(3) 0.003(3) 0.014(3)
O1X 0.0245(14) 0.0340(17) 0.0267(14) 0.0221(13) 0.0149(11) 0.0151(13)
O2X 0.0208(14) 0.0272(16) 0.0227(14) 0.0154(12) 0.0111(11) 0.0100(12)
O3X 0.0174(14) 0.0291(16) 0.0178(13) 0.0155(12) 0.0069(11) 0.0067(12)
O4X 0.0246(14) 0.0226(16) 0.0226(14) 0.0119(12) 0.0105(12) 0.0106(13)
Cl1 0.0345(6) 0.0530(7) 0.0401(6) 0.0341(5) 0.0156(5) 0.0222(5)
O1W 0.0295(17) 0.043(2) 0.0369(17) 0.0287(15) 0.0173(13) 0.0164(15)

loop_
_atom_type_symbol
_atom_type_description
_atom_type_scat_dispersion_real
_atom_type_scat_dispersion_imag
_atom_type_scat_source
C C 0.0181 0.0091 'International Tables Vol C Tables 4.2.6.8 and 6.1.1.4'
H H 0.0000 0.0000 'International Tables Vol C Tables 4.2.6.8 and 6.1.1.4'
N N 0.0311 0.0180 'International Tables Vol C Tables 4.2.6.8 and 6.1.1.4'
O O 0.0492 0.0322 'International Tables Vol C Tables 4.2.6.8 and 6.1.1.4'
Fe Fe -1.1336 3.1974 'International Tables Vol C Tables 4.2.6.8 and 6.1.1.4'
Cl Cl 0.3639 0.7018 'International Tables Vol C Tables 4.2.6.8 and 6.1.1.4'

loop_
_geom_angle_atom_site_label_1
_geom_angle_atom_site_label_2
_geom_angle_atom_site_label_3
_geom_angle
_geom_angle_site_symmetry_1
_geom_angle_site_symmetry_3
O4X Fe1 O12 97.24(12) . .
O4X Fe1 O10 100.25(12) . .
O12 Fe1 O10 89.13(12) . .
O4X Fe1 O13 88.61(12) . .
O12 Fe1 O13 100.34(12) . .
O10 Fe1 O13 166.17(11) . .
O4X Fe1 O1 172.88(13) . .
O12 Fe1 O1 85.88(12) . .
O10 Fe1 O1 86.15(12) . .
O13 Fe1 O1 84.52(11) . .
O4X Fe1 O14 99.47(11) . .
O12 Fe1 O14 163.26(12) . .
O10 Fe1 O14 86.99(11) . .
O13 Fe1 O14 81.06(11) . .
O1 Fe1 O14 77.62(11) . .
O1X Fe2 O6 98.19(13) . .
O1X Fe2 O3 95.09(12) . .
O6 Fe2 O3 95.80(13) . .
O1X Fe2 O2 173.10(12) . .
O6 Fe2 O2 87.23(12) . .
O3 Fe2 O2 88.58(12) . .
O1X Fe2 O14 87.86(12) . .
O6 Fe2 O14 89.36(12) . .
O3 Fe2 O14 173.62(11) . .
O2 Fe2 O14 87.93(12) . .
O1X Fe2 O13 95.03(11) . .
O6 Fe2 O13 163.07(12) . .
O3 Fe2 O13 93.50(11) . .
O2 Fe2 O13 78.88(11) . .
O14 Fe2 O13 80.59(11) . .
O1X Fe3 O7 175.44(12) 2_666 .
O1X Fe3 O2X 83.47(12) 2_666 .
O7 Fe3 O2X 95.21(12) . .
O1X Fe3 O4 91.46(12) 2_666 .
O7 Fe3 O4 89.61(13) . .
O2X Fe3 O4 174.09(12) . .
O1X Fe3 O5 96.20(13) 2_666 .
O7 Fe3 O5 88.20(13) . .
O2X Fe3 O5 92.11(12) . .
O4 Fe3 O5 91.45(13) . .
O1X Fe3 O1W 91.25(12) 2_666 .
O7 Fe3 O1W 84.36(13) . .
O2X Fe3 O1W 89.49(12) . .
O4 Fe3 O1W 87.59(13) . .
O5 Fe3 O1W 172.51(14) . .
O1X Fe3 Fe4 43.04(8) 2_666 2_666
O7 Fe3 Fe4 135.38(9) . 2_666
O2X Fe3 Fe4 40.45(8) . 2_666
O4 Fe3 Fe4 134.33(9) . 2_666
O5 Fe3 Fe4 96.48(10) . 2_666
O1W Fe3 Fe4 89.48(9) . 2_666
O2X Fe4 O3X 114.55(12) 2_666 2_666
O2X Fe4 O3X 102.39(12) 2_666 .
O3X Fe4 O3X 84.96(11) 2_666 .
O2X Fe4 O1X 85.65(12) 2_666 .
O3X Fe4 O1X 94.42(11) 2_666 .
O3X Fe4 O1X 171.44(12) . .
O2X Fe4 N3 123.16(13) 2_666 .
O3X Fe4 N3 121.89(13) 2_666 .
O3X Fe4 N3 89.05(12) . .
O1X Fe4 N3 84.03(12) . .
O2X Fe4 Fe4 115.16(9) 2_666 2_666
O3X Fe4 Fe4 43.18(8) 2_666 2_666
O3X Fe4 Fe4 41.77(7) . 2_666
O1X Fe4 Fe4 136.96(8) . 2_666
N3 Fe4 Fe4 110.00(10) . 2_666
O2X Fe4 Fe3 43.63(8) 2_666 2_666
O3X Fe4 Fe3 108.42(9) 2_666 2_666
O3X Fe4 Fe3 145.99(8) . 2_666
O1X Fe4 Fe3 42.04(8) . 2_666
N3 Fe4 Fe3 108.05(10) . 2_666
Fe4 Fe4 Fe3 141.34(4) 2_666 2_666
O2X Fe5 O4X 99.46(12) . .
O2X Fe5 O8 93.48(12) . .
O4X Fe5 O8 165.62(12) . .
O2X Fe5 O9 88.86(12) . .
O4X Fe5 O9 94.17(12) . .
O8 Fe5 O9 92.32(13) . .
O2X Fe5 O11 170.87(13) . .
O4X Fe5 O11 88.86(12) . .
O8 Fe5 O11 78.70(12) . .
O9 Fe5 O11 86.78(12) . .
O2X Fe5 N5 92.25(13) . .
O4X Fe5 N5 86.34(13) . .
O8 Fe5 N5 86.91(14) . .
O9 Fe5 N5 178.69(13) . .
O11 Fe5 N5 92.03(13) . .
O3X Fe6 O15 108.13(13) 2_666 .
O3X Fe6 O4X 92.64(12) 2_666 .
O15 Fe6 O4X 92.47(13) . .
O3X Fe6 N1 131.70(13) 2_666 .
O15 Fe6 N1 120.16(13) . .
O4X Fe6 N1 84.51(13) . .
O3X Fe6 Cl1 94.63(9) 2_666 .
O15 Fe6 Cl1 86.52(10) . .
O4X Fe6 Cl1 172.61(9) . .
N1 Fe6 Cl1 89.67(10) . .
C1 O1 Fe1 130.9(3) . .
C1 O2 Fe2 128.0(3) . .
O2 C1 O1 124.8(4) . .
O2 C1 C2 116.8(4) . .
O1 C1 C2 118.4(4) . .
C4 C2 C3 121.5(6) . .
C4 C2 C1 113.7(5) . .
C3 C2 C1 110.2(5) . .
C4 C2 C5 100.9(6) . .
C3 C2 C5 102.1(5) . .
C1 C2 C5 106.0(5) . .
C2 C3 H3A 109.5 . .
C2 C3 H3B 109.5 . .
H3A C3 H3B 109.5 . .
C2 C3 H3C 109.5 . .
H3A C3 H3C 109.5 . .
H3B C3 H3C 109.5 . .
C2 C4 H4A 109.5 . .
C2 C4 H4B 109.5 . .
H4A C4 H4B 109.5 . .
C2 C4 H4C 109.5 . .
H4A C4 H4C 109.5 . .
H4B C4 H4C 109.5 . .
C2 C5 H5A 109.5 . .
C2 C5 H5B 109.5 . .
H5A C5 H5B 109.5 . .
C2 C5 H5C 109.5 . .
H5A C5 H5C 109.5 . .
H5B C5 H5C 109.5 . .
C6 O3 Fe2 129.1(3) . .
C6 O4 Fe3 137.0(3) 2_666 .
O4 C6 O3 123.5(4) 2_666 .
O4 C6 C7 117.0(4) 2_666 .
O3 C6 C7 119.5(4) . .
C6 C7 C10 111.5(4) . .
C6 C7 C9 106.9(4) . .
C10 C7 C9 111.0(4) . .
C6 C7 C8 107.7(4) . .
C10 C7 C8 111.1(4) . .
C9 C7 C8 108.3(5) . .
C7 C8 H8A 109.5 . .
C7 C8 H8B 109.5 . .
H8A C8 H8B 109.5 . .
C7 C8 H8C 109.5 . .
H8A C8 H8C 109.5 . .
H8B C8 H8C 109.5 . .
C7 C9 H9A 109.5 . .
C7 C9 H9B 109.5 . .
H9A C9 H9B 109.5 . .
C7 C9 H9C 109.5 . .
H9A C9 H9C 109.5 . .
H9B C9 H9C 109.5 . .
C7 C10 H10A 109.5 . .
C7 C10 H10B 109.5 . .
H10A C10 H10B 109.5 . .
C7 C10 H10C 109.5 . .
H10A C10 H10C 109.5 . .
H10B C10 H10C 109.5 . .
C11 O5 Fe3 131.9(3) . .
C11 O6 Fe2 132.5(3) 2_666 .
O5 C11 O6 125.1(4) . 2_666
O5 C11 C12 116.9(4) . .
O6 C11 C12 118.0(5) 2_666 .
C14 C12 C13 113.2(5) . .
C14 C12 C11 108.8(5) . .
C13 C12 C11 111.8(5) . .
C14 C12 C15 108.0(6) . .
C13 C12 C15 106.4(6) . .
C11 C12 C15 108.4(5) . .
C12 C13 H13A 109.5 . .
C12 C13 H13B 109.5 . .
H13A C13 H13B 109.5 . .
C12 C13 H13C 109.5 . .
H13A C13 H13C 109.5 . .
H13B C13 H13C 109.5 . .
C12 C14 H14A 109.5 . .
C12 C14 H14B 109.5 . .
H14A C14 H14B 109.5 . .
C12 C14 H14C 109.5 . .
H14A C14 H14C 109.5 . .
H14B C14 H14C 109.5 . .
C12 C15 H15A 109.5 . .
C12 C15 H15B 109.5 . .
H15A C15 H15B 109.5 . .
C12 C15 H15C 109.5 . .
H15A C15 H15C 109.5 . .
H15B C15 H15C 109.5 . .
C16 O7 Fe3 131.7(3) . .
C16 O8 Fe5 132.8(3) . .
O8 C16 O7 123.3(4) . .
O8 C16 C17 119.2(4) . .
O7 C16 C17 117.5(4) . .
C21 O9 Fe5 127.5(3) . .
C21 O10 Fe1 132.2(3) . .
O10 C21 O9 124.0(4) . .
O10 C21 C22 118.8(4) . .
O9 C21 C22 117.1(4) . .
C23 C22 C21 110.0(4) . .
C23 C22 C24 110.0(4) . .
C21 C22 C24 108.7(4) . .
C23 C22 C25 110.0(4) . .
C21 C22 C25 108.2(4) . .
C24 C22 C25 110.0(4) . .
C22 C23 H23A 109.5 . .
C22 C23 H23B 109.5 . .
H23A C23 H23B 109.5 . .
C22 C23 H23C 109.5 . .
H23A C23 H23C 109.5 . .
H23B C23 H23C 109.5 . .
C22 C24 H24A 109.5 . .
C22 C24 H24B 109.5 . .
H24A C24 H24B 109.5 . .
C22 C24 H24C 109.5 . .
H24A C24 H24C 109.5 . .
H24B C24 H24C 109.5 . .
C22 C25 H25A 109.5 . .
C22 C25 H25B 109.5 . .
H25A C25 H25B 109.5 . .
C22 C25 H25C 109.5 . .
H25A C25 H25C 109.5 . .
H25B C25 H25C 109.5 . .
C26 O11 Fe5 139.1(3) . .
C26 O12 Fe1 122.5(3) . .
O11 C26 O12 124.4(4) . .
O11 C26 C27 116.1(4) . .
O12 C26 C27 119.4(4) . .
C30 C27 C29 109.6(5) . .
C30 C27 C26 109.5(5) . .
C29 C27 C26 112.0(4) . .
C30 C27 C28 107.9(5) . .
C29 C27 C28 111.2(5) . .
C26 C27 C28 106.6(4) . .
C27 C28 H28A 109.5 . .
C27 C28 H28B 109.5 . .
H28A C28 H28B 109.5 . .
C27 C28 H28C 109.5 . .
H28A C28 H28C 109.5 . .
H28B C28 H28C 109.5 . .
C27 C29 H29A 109.5 . .
C27 C29 H29B 109.5 . .
H29A C29 H29B 109.5 . .
C27 C29 H29C 109.5 . .
H29A C29 H29C 109.5 . .
H29B C29 H29C 109.5 . .
C27 C30 H30A 109.5 . .
C27 C30 H30B 109.5 . .
H30A C30 H30B 109.5 . .
C27 C30 H30C 109.5 . .
H30A C30 H30C 109.5 . .
H30B C30 H30C 109.5 . .
N1 O13 Fe1 115.5(2) . .
N1 O13 Fe2 114.2(2) . .
Fe1 O13 Fe2 99.26(11) . .
C31 N1 O13 114.2(4) . .
C31 N1 Fe6 129.1(3) . .
O13 N1 Fe6 116.4(2) . .
C35 N2 C32 110.7(4) . .
C35 N2 H2N 111(6) . .
C32 N2 H2N 134(6) . .
N1 C31 C32 130.4(4) . .
N1 C31 H31 114(3) . .
C32 C31 H31 116(3) . .
N2 C32 C33 106.4(4) . .
N2 C32 C31 128.3(4) . .
C33 C32 C31 125.3(4) . .
C32 C33 C34 107.2(5) . .
C32 C33 H33 126.4 . .
C34 C33 H33 126.4 . .
C35 C34 C33 107.2(4) . .
C35 C34 H34 134(4) . .
C33 C34 H34 118(4) . .
N2 C35 C34 108.5(5) . .
N2 C35 H35 120(3) . .
C34 C35 H35 130(3) . .
N3 O14 Fe2 112.4(2) . .
N3 O14 Fe1 120.9(2) . .
Fe2 O14 Fe1 98.61(11) . .
C36 N3 O14 115.0(4) . .
C36 N3 Fe4 126.2(3) . .
O14 N3 Fe4 117.7(2) . .
C40 N4 C37 109.2(5) . .
C40 N4 H4N 119(3) . .
C37 N4 H4N 130(3) . .
N3 C36 C37 129.9(5) . .
N3 C36 H36 122(3) . .
C37 C36 H36 108(3) . .
N4 C37 C38 107.3(4) . .
N4 C37 C36 126.2(4) . .
C38 C37 C36 126.5(5) . .
C37 C38 C39 107.5(5) . .
C37 C38 H38 120(4) . .
C39 C38 H38 132(4) . .
C40 C39 C38 106.9(5) . .
C40 C39 H39 125(3) . .
C38 C39 H39 128(3) . .
N5 O15 Fe6 120.3(2) . .
C41 N5 O15 114.4(4) . .
C41 N5 Fe5 132.8(4) . .
O15 N5 Fe5 112.6(2) . .
N4 C40 C39 109.1(5) . .
N4 C40 H40 125.5 . .
C39 C40 H40 125.5 . .
N5 C41 C42 127.0(5) . .
N6 C42 C43 107.6(5) . .
N6 C42 C41 126.1(4) . .
C43 C42 C41 126.4(5) . .
C42 C43 C44 106.6(6) . .
C42 C43 H43 126.7 . .
C44 C43 H43 126.7 . .
C45 N6 C42 110.0(5) . .
C45 N6 H6 125.0 . .
C42 N6 H6 125.0 . .
C45 C44 C43 107.3(5) . .
C45 C44 H44 126.3 . .
C43 C44 H44 126.3 . .
C44 C45 N6 108.4(6) . .
C44 C45 H45 125.8 . .
N6 C45 H45 125.8 . .
Fe2 O1X Fe3 119.35(15) . 2_666
Fe2 O1X Fe4 126.29(15) . .
Fe3 O1X Fe4 94.92(12) 2_666 .
Fe4 O2X Fe5 133.78(16) 2_666 .
Fe4 O2X Fe3 95.92(12) 2_666 .
Fe5 O2X Fe3 127.65(15) . .
Fe6 O3X Fe4 116.97(14) 2_666 2_666
Fe6 O3X Fe4 126.66(15) 2_666 .
Fe4 O3X Fe4 95.04(11) 2_666 .
Fe1 O4X Fe5 120.03(15) . .
Fe1 O4X Fe6 125.04(15) . .
Fe5 O4X Fe6 113.54(13) . .
Fe3 O1W H1WA 103(3) . .
Fe3 O1W H1WB 115(4) . .
H1WA O1W H1WB 105(5) . .
O3W C1S N1S 171(4) . .
O3W C1S C2S 45.4(19) . .
N1S C1S C2S 144(3) . .
O3W C1S O2W 41.0(18) . .
N1S C1S O2W 142(3) . .
C2S C1S O2W 49.1(17) . .
O3W C2S O2W 50(2) . .
O3W C2S C1S 45(2) . .
O2W C2S C1S 66(2) . .
C3S N2S C4S 28(2) . .
N2S C3S C4S 126(4) . .
C3S C4S N2S 26(2) . .
O3W O2W C2S 55(2) . .
O3W O2W C1S 44(2) . .
C2S O2W C1S 65(2) . .
O2W O3W C1S 95(3) . .
O2W O3W C2S 75(3) . .
C1S O3W C2S 89(3) . .

loop_
_geom_bond_atom_site_label_1
_geom_bond_atom_site_label_2
_geom_bond_distance
_geom_bond_site_symmetry_2
Fe1 O4X 1.853(3) .
Fe1 O12 1.992(3) .
Fe1 O10 2.045(3) .
Fe1 O13 2.061(3) .
Fe1 O1 2.078(3) .
Fe1 O14 2.103(3) .
Fe2 O1X 1.858(3) .
Fe2 O6 1.994(3) .
Fe2 O3 1.994(3) .
Fe2 O2 2.047(3) .
Fe2 O14 2.081(3) .
Fe2 O13 2.103(3) .
Fe3 O1X 1.935(3) 2_666
Fe3 O7 1.981(3) .
Fe3 O2X 1.997(3) .
Fe3 O4 1.998(3) .
Fe3 O5 2.011(3) .
Fe3 O1W 2.103(3) .
Fe3 Fe4 2.8790(9) 2_666
Fe4 O2X 1.878(3) 2_666
Fe4 O3X 1.907(3) 2_666
Fe4 O3X 1.959(3) .
Fe4 O1X 1.972(3) .
Fe4 N3 2.077(4) .
Fe4 Fe4 2.8520(13) 2_666
Fe4 Fe3 2.8790(9) 2_666
Fe5 O2X 1.882(3) .
Fe5 O4X 1.950(3) .
Fe5 O8 2.031(3) .
Fe5 O9 2.061(3) .
Fe5 O11 2.101(3) .
Fe5 N5 2.137(4) .
Fe6 O3X 1.846(3) 2_666
Fe6 O15 1.905(3) .
Fe6 O4X 1.969(3) .
Fe6 N1 2.077(4) .
Fe6 Cl1 2.3888(13) .
O1 C1 1.267(5) .
O2 C1 1.259(5) .
C1 C2 1.526(7) .
C2 C4 1.433(8) .
C2 C3 1.451(8) .
C2 C5 1.620(9) .
C3 H3A 0.9800 .
C3 H3B 0.9800 .
C3 H3C 0.9800 .
C4 H4A 0.9800 .
C4 H4B 0.9800 .
C4 H4C 0.9800 .
C5 H5A 0.9800 .
C5 H5B 0.9800 .
C5 H5C 0.9800 .
O3 C6 1.269(5) .
O4 C6 1.265(5) 2_666
C6 O4 1.265(5) 2_666
C6 C7 1.508(6) .
C7 C10 1.511(6) .
C7 C9 1.530(7) .
C7 C8 1.538(7) .
C8 H8A 0.9800 .
C8 H8B 0.9800 .
C8 H8C 0.9800 .
C9 H9A 0.9800 .
C9 H9B 0.9800 .
C9 H9C 0.9800 .
C10 H10A 0.9800 .
C10 H10B 0.9800 .
C10 H10C 0.9800 .
O5 C11 1.258(6) .
O6 C11 1.259(5) 2_666
C11 O6 1.259(5) 2_666
C11 C12 1.518(6) .
C12 C14 1.503(9) .
C12 C13 1.513(8) .
C12 C15 1.558(9) .
C13 H13A 0.9800 .
C13 H13B 0.9800 .
C13 H13C 0.9800 .
C14 H14A 0.9800 .
C14 H14B 0.9800 .
C14 H14C 0.9800 .
C15 H15A 0.9800 .
C15 H15B 0.9800 .
C15 H15C 0.9800 .
O7 C16 1.279(5) .
O8 C16 1.261(5) .
C16 C17 1.517(6) .
O9 C21 1.277(5) .
O10 C21 1.258(5) .
C21 C22 1.532(6) .
C22 C23 1.515(7) .
C22 C24 1.537(6) .
C22 C25 1.552(7) .
C23 H23A 0.9800 .
C23 H23B 0.9800 .
C23 H23C 0.9800 .
C24 H24A 0.9800 .
C24 H24B 0.9800 .
C24 H24C 0.9800 .
C25 H25A 0.9800 .
C25 H25B 0.9800 .
C25 H25C 0.9800 .
O11 C26 1.258(5) .
O12 C26 1.260(5) .
C26 C27 1.523(6) .
C27 C30 1.505(8) .
C27 C29 1.518(7) .
C27 C28 1.550(8) .
C28 H28A 0.9800 .
C28 H28B 0.9800 .
C28 H28C 0.9800 .
C29 H29A 0.9800 .
C29 H29B 0.9800 .
C29 H29C 0.9800 .
C30 H30A 0.9800 .
C30 H30B 0.9800 .
C30 H30C 0.9800 .
O13 N1 1.398(4) .
N1 C31 1.299(5) .
N2 C35 1.345(6) .
N2 C32 1.361(6) .
N2 H2N 0.60(5) .
C31 C32 1.414(6) .
C31 H31 0.94(5) .
C32 C33 1.392(6) .
C33 C34 1.412(7) .
C33 H33 0.9500 .
C34 C35 1.358(7) .
C34 H34 1.05(7) .
C35 H35 0.82(4) .
O14 N3 1.403(4) .
N3 C36 1.292(5) .
N4 C40 1.349(6) .
N4 C37 1.373(6) .
N4 H4N 1.04(5) .
C36 C37 1.415(6) .
C36 H36 0.93(5) .
C37 C38 1.391(6) .
C38 C39 1.400(8) .
C38 H38 0.85(5) .
C39 C40 1.377(9) .
C39 H39 0.95(5) .
O15 N5 1.393(5) .
N5 C41 1.285(5) .
C40 H40 0.9500 .
C41 C42 1.437(7) .
C42 N6 1.362(7) .
C42 C43 1.380(7) .
C43 C44 1.431(9) .
C43 H43 0.9500 .
N6 C45 1.360(6) .
N6 H6 0.8800 .
C44 C45 1.355(9) .
C44 H44 0.9500 .
C45 H45 0.9500 .
O1X Fe3 1.935(3) 2_666
O2X Fe4 1.878(3) 2_666
O3X Fe6 1.846(3) 2_666
O3X Fe4 1.907(3) 2_666
O1W H1WA 0.80(5) .
O1W H1WB 0.83(5) .
N1S C1S 1.17(4) .
C1S O3W 1.15(3) .
C1S C2S 1.62(5) .
C1S O2W 1.64(4) .
C2S O3W 1.16(4) .
C2S O2W 1.36(4) .
N2S C3S 0.93(3) .
N2S C4S 1.71(3) .
C3S C4S 0.99(4) .
O2W O3W 1.08(3) .
